data_2201794
loop_
_publ_author_name
'Lutz, Martin'
'Bakker, Ruud'

_publ_section_title
;
 Redetermination of chloro(triethanolaminato)zinc(II) at 150K
;
_journal_issue 2
_journal_name_full 'Acta Crystallographica Section E'
_journal_page_first m74
_journal_page_last m76
_journal_paper_doi 10.1107/S1600536803001533
_journal_volume 59
_journal_year 2003
_chemical_formula_iupac '[Zn Cl (C6 H14 N O3)]'
_chemical_formula_moiety 'C6 H14 Cl N O3 Zn'
_chemical_formula_sum 'C6 H14 Cl N O3 Zn'
_chemical_formula_weight 249.00
_chemical_name_systematic
;
chloro(triethanolaminato)zinc(II)
;
_space_group_IT_number 2
_symmetry_cell_setting triclinic
_symmetry_space_group_name_Hall '-P 1'
_symmetry_space_group_name_H-M 'P -1'
_atom_sites_solution_hydrogens difmap
_atom_sites_solution_primary heavy
_atom_sites_solution_secondary difmap
_audit_creation_method SHELXL-97
_cell_angle_alpha 89.413(9)
_cell_angle_beta 77.541(9)
_cell_angle_gamma 74.655(8)
_cell_formula_units_Z 2
_cell_length_a 7.4014(9)
_cell_length_b 8.0163(6)
_cell_length_c 8.2906(12)
_cell_measurement_reflns_used 31
_cell_measurement_temperature 150(2)
_cell_measurement_theta_max 19.46
_cell_measurement_theta_min 3.42
_cell_volume 462.62(10)
_computing_cell_refinement 'DIRAX (Duisenberg, 1992)'
_computing_data_collection 'COLLECT (Nonius, 1999)'
_computing_data_reduction 'EVAL14 (Duisenberg, 1998)'
_computing_molecular_graphics 'PLATON (Spek, 2002)'
_computing_publication_material 'manual editing of SHELXL97 cif output'
_computing_structure_refinement 'SHELXL97 (Sheldrick, 1997)'
_computing_structure_solution
;
coordinates taken from the literature (Follner, 1972)
;
_diffrn_ambient_temperature 150(2)
_diffrn_measured_fraction_theta_full 0.980
_diffrn_measured_fraction_theta_max 0.980
_diffrn_measurement_device_type 'Nonius KappaCCD'
_diffrn_measurement_method '\f and \w'
_diffrn_radiation_monochromator graphite
_diffrn_radiation_source 'rotating anode'
_diffrn_radiation_type MoK\a
_diffrn_radiation_wavelength 0.71073
_diffrn_reflns_av_R_equivalents 0.0498
_diffrn_reflns_av_sigmaI/netI 0.0253
_diffrn_reflns_limit_h_max 9
_diffrn_reflns_limit_h_min -9
_diffrn_reflns_limit_k_max 10
_diffrn_reflns_limit_k_min -10
_diffrn_reflns_limit_l_max 10
_diffrn_reflns_limit_l_min -10
_diffrn_reflns_number 10000
_diffrn_reflns_theta_full 27.64
_diffrn_reflns_theta_max 27.64
_diffrn_reflns_theta_min 2.52
_exptl_absorpt_coefficient_mu 2.911
_exptl_absorpt_correction_T_max 0.85
_exptl_absorpt_correction_T_min 0.41
_exptl_absorpt_correction_type analytical
_exptl_absorpt_process_details '(PLATON; Spek, 2002)'
_exptl_crystal_colour colourless
_exptl_crystal_density_diffrn 1.788
_exptl_crystal_density_method 'not measured'
_exptl_crystal_description needle
_exptl_crystal_F_000 256
_exptl_crystal_size_max 0.54
_exptl_crystal_size_mid 0.12
_exptl_crystal_size_min 0.06
_refine_diff_density_max 0.501
_refine_diff_density_min -0.376
_refine_ls_extinction_method none
_refine_ls_goodness_of_fit_ref 1.080
_refine_ls_hydrogen_treatment mixed
_refine_ls_matrix_type full
_refine_ls_number_parameters 118
_refine_ls_number_reflns 2106
_refine_ls_number_restraints 0
_refine_ls_restrained_S_all 1.080
_refine_ls_R_factor_all 0.0250
_refine_ls_R_factor_gt 0.0211
_refine_ls_shift/su_max 0.001
_refine_ls_shift/su_mean 0.000
_refine_ls_structure_factor_coef Fsqd
_refine_ls_weighting_details 'calc w = 1/[\s^2^(Fo^2^)+(0.0234P)^2^+0.291P] where P = (Fo^2^+2Fc^2^)/3'
_refine_ls_weighting_scheme calc
_refine_ls_wR_factor_gt 0.0515
_refine_ls_wR_factor_ref 0.0534
_reflns_number_gt 1961
_reflns_number_total 2106
_reflns_threshold_expression I>2\s(I)
_cod_data_source_file bt6232.cif
_cod_data_source_block I
_cod_database_code 2201794
_cod_database_fobs_code 2201794

loop_
_symmetry_equiv_pos_as_xyz
'x, y, z'
'-x, -y, -z'

loop_
_atom_site_label
_atom_site_fract_x
_atom_site_fract_y
_atom_site_fract_z
_atom_site_U_iso_or_equiv
_atom_site_adp_type
_atom_site_calc_flag
_atom_site_refinement_flags
_atom_site_occupancy
_atom_site_disorder_assembly
_atom_site_disorder_group
_atom_site_type_symbol
Zn1 0.63638(3) 0.71692(2) 0.00582(2) 0.01096(7) Uani d . 1 . . Zn
Cl1 0.67525(6) 0.70219(6) -0.27158(5) 0.01732(10) Uani d . 1 . . Cl
O1 0.35226(16) 0.78095(15) 0.09658(14) 0.0126(2) Uani d . 1 . . O
O2 0.77712(18) 0.45419(16) 0.02228(16) 0.0142(3) Uani d . 1 . . O
H2O 0.738(4) 0.387(4) -0.019(3) 0.035(8) Uiso d . 1 . . H
O3 0.76654(18) 0.91815(17) 0.01298(16) 0.0146(3) Uani d . 1 . . O
H3O 0.726(4) 1.012(4) -0.015(3) 0.035(7) Uiso d . 1 . . H
N1 0.6540(2) 0.71347(18) 0.26123(18) 0.0107(3) Uani d . 1 . . N
C1 0.4630(2) 0.6993(2) 0.3500(2) 0.0135(3) Uani d . 1 . . C
H1A 0.4398 0.7383 0.4674 0.016 Uiso calc R 1 . . H
H1B 0.4599 0.5767 0.3463 0.016 Uiso calc R 1 . . H
C2 0.3054(2) 0.8093(2) 0.2719(2) 0.0145(3) Uani d . 1 . . C
H2A 0.1830 0.7804 0.3179 0.017 Uiso calc R 1 . . H
H2B 0.2871 0.9333 0.3000 0.017 Uiso calc R 1 . . H
C3 0.8110(2) 0.5608(2) 0.2796(2) 0.0130(3) Uani d . 1 . . C
H3A 0.7993 0.5361 0.3981 0.016 Uiso calc R 1 . . H
H3B 0.9364 0.5861 0.2384 0.016 Uiso calc R 1 . . H
C4 0.8035(2) 0.4031(2) 0.1838(2) 0.0139(3) Uani d . 1 . . C
H4A 0.9245 0.3103 0.1746 0.017 Uiso calc R 1 . . H
H4B 0.6957 0.3582 0.2419 0.017 Uiso calc R 1 . . H
C5 0.6922(3) 0.8776(2) 0.3056(2) 0.0134(3) Uani d . 1 . . C
H5A 0.7479 0.8631 0.4049 0.016 Uiso calc R 1 . . H
H5B 0.5703 0.9706 0.3317 0.016 Uiso calc R 1 . . H
C6 0.8310(2) 0.9276(2) 0.1624(2) 0.0147(3) Uani d . 1 . . C
H6A 0.8380 1.0468 0.1835 0.018 Uiso calc R 1 . . H
H6B 0.9611 0.8481 0.1516 0.018 Uiso calc R 1 . . H

loop_
_atom_site_aniso_label
_atom_site_aniso_U_11
_atom_site_aniso_U_22
_atom_site_aniso_U_33
_atom_site_aniso_U_12
_atom_site_aniso_U_13
_atom_site_aniso_U_23
Zn1 0.01265(11) 0.01166(11) 0.00974(11) -0.00424(8) -0.00383(7) 0.00195(7)
Cl1 0.0239(2) 0.0194(2) 0.0103(2) -0.00769(18) -0.00509(16) 0.00208(16)
O1 0.0131(6) 0.0161(6) 0.0096(6) -0.0040(5) -0.0048(4) 0.0013(5)
O2 0.0197(6) 0.0125(6) 0.0127(6) -0.0061(5) -0.0061(5) 0.0006(5)
O3 0.0210(6) 0.0125(6) 0.0137(6) -0.0070(5) -0.0082(5) 0.0047(5)
N1 0.0129(6) 0.0095(6) 0.0110(7) -0.0036(5) -0.0044(5) 0.0019(5)
C1 0.0136(8) 0.0168(8) 0.0117(8) -0.0064(7) -0.0030(6) 0.0035(6)
C2 0.0130(8) 0.0179(8) 0.0116(8) -0.0029(7) -0.0024(6) 0.0009(7)
C3 0.0150(8) 0.0115(8) 0.0134(8) -0.0021(6) -0.0070(7) 0.0026(6)
C4 0.0165(8) 0.0129(8) 0.0131(8) -0.0044(7) -0.0047(6) 0.0021(7)
C5 0.0180(8) 0.0117(8) 0.0124(8) -0.0052(6) -0.0058(7) -0.0001(6)
C6 0.0171(8) 0.0126(8) 0.0181(9) -0.0071(7) -0.0081(7) 0.0034(7)

loop_
_atom_type_symbol
_atom_type_description
_atom_type_scat_dispersion_real
_atom_type_scat_dispersion_imag
_atom_type_scat_source
C C 0.0033 0.0016 'International Tables Vol C Tables 4.2.6.8 and 6.1.1.4'
H H 0.0000 0.0000 'International Tables Vol C Tables 4.2.6.8 and 6.1.1.4'
Cl Cl 0.1484 0.1585 'International Tables Vol C Tables 4.2.6.8 and 6.1.1.4'
N N 0.0061 0.0033 'International Tables Vol C Tables 4.2.6.8 and 6.1.1.4'
O O 0.0106 0.0060 'International Tables Vol C Tables 4.2.6.8 and 6.1.1.4'
Zn Zn 0.2839 1.4301 'International Tables Vol C Tables 4.2.6.8 and 6.1.1.4'

loop_
_geom_angle_atom_site_label_1
_geom_angle_atom_site_label_2
_geom_angle_atom_site_label_3
_geom_angle
_geom_angle_publ_flag
O1 Zn1 O3 115.10(5) yes
O1 Zn1 O2 114.74(5) yes
O3 Zn1 O2 123.54(5) yes
O1 Zn1 N1 84.55(5) yes
O3 Zn1 N1 80.63(5) yes
O2 Zn1 N1 79.34(5) yes
O1 Zn1 Cl1 105.60(4) yes
O3 Zn1 Cl1 95.70(4) yes
O2 Zn1 Cl1 95.04(4) yes
N1 Zn1 Cl1 169.79(4) yes
C2 O1 Zn1 111.81(9) ?
C4 O2 Zn1 115.59(10) ?
C4 O2 H2O 110(2) ?
Zn1 O2 H2O 116(2) ?
C6 O3 Zn1 112.85(10) ?
C6 O3 H3O 110(2) ?
Zn1 O3 H3O 123.7(19) ?
C1 N1 C3 112.55(13) ?
C1 N1 C5 112.44(13) ?
C3 N1 C5 111.76(13) ?
C1 N1 Zn1 103.75(10) ?
C3 N1 Zn1 107.69(10) ?
C5 N1 Zn1 108.12(10) ?
N1 C1 C2 110.68(13) ?
N1 C1 H1A 109.5 ?
C2 C1 H1A 109.5 ?
N1 C1 H1B 109.5 ?
C2 C1 H1B 109.5 ?
H1A C1 H1B 108.1 ?
O1 C2 C1 111.38(13) ?
O1 C2 H2A 109.4 ?
C1 C2 H2A 109.4 ?
O1 C2 H2B 109.4 ?
C1 C2 H2B 109.4 ?
H2A C2 H2B 108.0 ?
N1 C3 C4 110.76(14) ?
N1 C3 H3A 109.5 ?
C4 C3 H3A 109.5 ?
N1 C3 H3B 109.5 ?
C4 C3 H3B 109.5 ?
H3A C3 H3B 108.1 ?
O2 C4 C3 108.15(13) ?
O2 C4 H4A 110.1 ?
C3 C4 H4A 110.1 ?
O2 C4 H4B 110.1 ?
C3 C4 H4B 110.1 ?
H4A C4 H4B 108.4 ?
N1 C5 C6 109.82(14) ?
N1 C5 H5A 109.7 ?
C6 C5 H5A 109.7 ?
N1 C5 H5B 109.7 ?
C6 C5 H5B 109.7 ?
H5A C5 H5B 108.2 ?
O3 C6 C5 109.43(13) ?
O3 C6 H6A 109.8 ?
C5 C6 H6A 109.8 ?
O3 C6 H6B 109.8 ?
C5 C6 H6B 109.8 ?
H6A C6 H6B 108.2 ?

loop_
_geom_bond_atom_site_label_1
_geom_bond_atom_site_label_2
_geom_bond_site_symmetry_2
_geom_bond_distance
_geom_bond_publ_flag
Zn1 O1 . 2.0014(12) yes
Zn1 O2 . 2.1056(13) yes
Zn1 O3 . 2.0935(13) yes
Zn1 N1 . 2.1489(14) yes
Zn1 Cl1 . 2.2557(6) yes
O1 C2 . 1.425(2) ?
O2 C4 . 1.435(2) ?
O2 H2O . 0.78(3) ?
O3 C6 . 1.430(2) ?
O3 H3O . 0.79(3) ?
N1 C1 . 1.479(2) ?
N1 C3 . 1.480(2) ?
N1 C5 . 1.482(2) ?
C1 C2 . 1.526(2) ?
C1 H1A . 0.9900 ?
C1 H1B . 0.9900 ?
C2 H2A . 0.9900 ?
C2 H2B . 0.9900 ?
C3 C4 . 1.520(2) ?
C3 H3A . 0.9900 ?
C3 H3B . 0.9900 ?
C4 H4A . 0.9900 ?
C4 H4B . 0.9900 ?
C5 C6 . 1.519(2) ?
C5 H5A . 0.9900 ?
C5 H5B . 0.9900 ?
C6 H6A . 0.9900 ?
C6 H6B . 0.9900 ?

loop_
_geom_hbond_atom_site_label_D
_geom_hbond_atom_site_label_H
_geom_hbond_atom_site_label_A
_geom_hbond_site_symmetry_A
_geom_hbond_distance_DH
_geom_hbond_distance_HA
_geom_hbond_distance_DA
_geom_hbond_angle_DHA
O2 H2O O1 2_665 0.78(3) 1.83(3) 2.6156(18) 174(3)
O3 H3O O1 2_675 0.79(3) 1.78(3) 2.5678(17) 175(3)

loop_
_geom_torsion_atom_site_label_1
_geom_torsion_atom_site_label_2
_geom_torsion_atom_site_label_3
_geom_torsion_atom_site_label_4
_geom_torsion
O3 Zn1 O1 C2 -70.90(11)
O2 Zn1 O1 C2 81.69(11)
N1 Zn1 O1 C2 6.08(11)
Cl1 Zn1 O1 C2 -175.07(10)
O1 Zn1 O2 C4 -75.52(12)
O3 Zn1 O2 C4 74.47(12)
N1 Zn1 O2 C4 3.34(11)
Cl1 Zn1 O2 C4 174.73(10)
O1 Zn1 O3 C6 90.38(11)
O2 Zn1 O3 C6 -59.51(12)
N1 Zn1 O3 C6 10.97(11)
Cl1 Zn1 O3 C6 -159.42(10)
O1 Zn1 N1 C1 18.64(10)
O3 Zn1 N1 C1 135.23(11)
O2 Zn1 N1 C1 -97.84(10)
Cl1 Zn1 N1 C1 -155.12(17)
O1 Zn1 N1 C3 138.14(11)
O3 Zn1 N1 C3 -105.26(11)
O2 Zn1 N1 C3 21.67(10)
Cl1 Zn1 N1 C3 -35.6(3)
O1 Zn1 N1 C5 -100.94(11)
O3 Zn1 N1 C5 15.66(10)
O2 Zn1 N1 C5 142.59(11)
Cl1 Zn1 N1 C5 85.3(2)
C3 N1 C1 C2 -155.10(14)
C5 N1 C1 C2 77.61(17)
Zn1 N1 C1 C2 -38.97(15)
Zn1 O1 C2 C1 -29.81(16)
N1 C1 C2 O1 47.84(19)
C1 N1 C3 C4 70.66(18)
C5 N1 C3 C4 -161.70(14)
Zn1 N1 C3 C4 -43.08(15)
Zn1 O2 C4 C3 -26.95(16)
N1 C3 C4 O2 46.33(18)
C1 N1 C5 C6 -152.46(14)
C3 N1 C5 C6 79.84(17)
Zn1 N1 C5 C6 -38.52(15)
Zn1 O3 C6 C5 -34.98(16)
N1 C5 C6 O3 49.10(18)
